data_7027671
loop_
_publ_author_name
'Plater, M. John'
'Foreman, Mark R. St. J.'
'Coronado, Eugenio'
'G\'omez-Garc\'ia, Carlos J.'
'Slawin, Alexandra M. Z.'

_publ_section_title
;
 Crystallisation of H3BTC, H3TPO or H2SDA with MII (M&#x2005;=&#x2005;Co,
 Mn or Zn) and 2,2&#x2032;-bipyridyl: design and control of co-ordination
 architecture, and magnetic properties
 (H3BTC&#x2005;=&#x2005;benzene-1,3,5-tricarboxylic acid,
 H3TPO&#x2005;=&#x2005;tris(4-carboxylphenyl)phosphine oxide,
 H2SDA&#x2005;=&#x2005;cis-stilbene-4,4&#x2032;-dicarboxylic
 acid)&#x200A;&#x2020;
;
_journal_issue 23
_journal_name_full 'Journal of the Chemical Society, Dalton Transactions'
_journal_page_first 4209
_journal_paper_doi 10.1039/a905332h
_journal_year 1999
_chemical_compound_source -
_chemical_formula_analytical 'C26 H20 Co N2 O5'
_chemical_formula_moiety 'C26 H20 Co N2 O5'
_chemical_formula_structural 'C26 H20 Co N2 O5'
_chemical_formula_sum 'C26 H20 Co N2 O5'
_chemical_formula_weight 499.37
_chemical_melting_point ?
_chemical_name_systematic
;
?
;
_space_group_IT_number 14
_symmetry_cell_setting monoclinic
_symmetry_space_group_name_Hall '-P 2yab'
_symmetry_space_group_name_H-M 'P 1 21/a 1'
_atom_sites_solution_hydrogens geom
_atom_sites_solution_primary direct
_atom_sites_solution_secondary difmap
_audit_creation_method SHELXL
_cell_angle_alpha 90.00
_cell_angle_beta 94.4970(10)
_cell_angle_gamma 90.00
_cell_formula_units_Z 4
_cell_length_a 11.23800(10)
_cell_length_b 13.5519(2)
_cell_length_c 14.5787(3)
_cell_measurement_reflns_used 68
_cell_measurement_temperature 293(2)
_cell_measurement_theta_max 337
_cell_measurement_theta_min 23
_cell_volume 2213.45(6)
_computing_cell_refinement SMART/SAINT
_computing_data_collection SMART
_computing_data_reduction SAINT
_computing_molecular_graphics SHELXTL
_computing_publication_material SHELXTL
_computing_structure_refinement 'SHELXL-93 (Sheldrick, 1993)'
_computing_structure_solution 'SHELXS-86 (Sheldrick, 1990)'
_diffrn_ambient_temperature 293(2)
_diffrn_measurement_device SMART
_diffrn_measurement_method CCD
_diffrn_radiation_monochromator graphite
_diffrn_radiation_source 'fine-focus sealed tube'
_diffrn_radiation_type MoK\a
_diffrn_radiation_wavelength 0.71073
_diffrn_reflns_av_R_equivalents 0.0288
_diffrn_reflns_av_sigmaI/netI 0.0332
_diffrn_reflns_limit_h_max 12
_diffrn_reflns_limit_h_min -9
_diffrn_reflns_limit_k_max 15
_diffrn_reflns_limit_k_min -15
_diffrn_reflns_limit_l_max 16
_diffrn_reflns_limit_l_min -16
_diffrn_reflns_number 9617
_diffrn_reflns_theta_max 23.28
_diffrn_reflns_theta_min 1.40
_diffrn_standards_decay_% -
_diffrn_standards_interval_count -
_diffrn_standards_interval_time -
_diffrn_standards_number -
_exptl_absorpt_coefficient_mu 0.817
_exptl_absorpt_correction_T_max 1.000000
_exptl_absorpt_correction_T_min 0.614147
_exptl_absorpt_correction_type sadabs
_exptl_crystal_colour red
_exptl_crystal_density_diffrn 1.499
_exptl_crystal_density_meas ?
_exptl_crystal_density_method -
_exptl_crystal_description prism
_exptl_crystal_F_000 1028
_exptl_crystal_size_max 0.20
_exptl_crystal_size_mid 0.20
_exptl_crystal_size_min 0.15
_refine_diff_density_max 0.396
_refine_diff_density_min -0.253
_refine_diff_density_rms 0.046
_refine_ls_extinction_coef 0.0043(6)
_refine_ls_extinction_expression Fc^*^=kFc[1+0.001xFc^2^\l^3^/sin(2\q)]^-1/4^
_refine_ls_extinction_method SHELXL
_refine_ls_goodness_of_fit_all 1.047
_refine_ls_goodness_of_fit_obs 1.108
_refine_ls_hydrogen_treatment riding
_refine_ls_matrix_type full
_refine_ls_number_parameters 316
_refine_ls_number_reflns 3135
_refine_ls_number_restraints 4
_refine_ls_restrained_S_all 1.788
_refine_ls_restrained_S_obs 1.107
_refine_ls_R_factor_all 0.0493
_refine_ls_R_factor_obs 0.0327
_refine_ls_shift/esd_max 0.000
_refine_ls_shift/esd_mean 0.000
_refine_ls_structure_factor_coef Fsqd
_refine_ls_weighting_details 'w=1/[\s^2^(Fo^2^)+(0.0439P)^2^+0.6559P] where P=(Fo^2^+2Fc^2^)/3'
_refine_ls_weighting_scheme calc
_refine_ls_wR_factor_all 0.1402
_refine_ls_wR_factor_obs 0.0781
_reflns_number_observed 2549
_reflns_number_total 3190
_reflns_observed_criterion >2sigma(I)
_cod_data_source_file 905332hsup1.cif
_cod_data_source_block 12
_cod_depositor_comments
;
The following automatic conversions were performed:

'_chemical_melting_point' value '-' was changed to '?' - the value is
undefined or not given.

'_symmetry_cell_setting' value 'Monoclinic'
changed to 'monoclinic' according to
/home/saulius/struct/CIF-dictionaries/cif_core.dic dictionary named
'cif_core.dic' version 2.4.2 from 2011-04-26.

Automatic conversion script
Id: cif_fix_values 1891 2012-01-12 08:04:46Z andrius 

The following automatic conversions were performed:

'_exptl_crystal_density_meas' value '-' was changed to '?' - the
value is perceived as not measured.

Automatic conversion script
Id: cif_fix_values 3008 2015-01-20 13:52:24Z robertas 

The following automatic conversions were performed:

'_refine_ls_weighting_scheme' value 'calc
w=1/[\s^2^(Fo^2^)+(0.0439P)^2^+0.6559P] where P=(Fo^2^+2Fc^2^)/3' was
changed to 'calc'. New tag '_refine_ls_weighting_details' was
created. The value of the new tag was set to
'w=1/[\s^2^(Fo^2^)+(0.0439P)^2^+0.6559P] where P=(Fo^2^+2Fc^2^)/3'.

Automatic conversion script
Id: cif_fix_values 3143 2015-03-26 13:38:13Z robertas 
;
_cod_original_sg_symbol_H-M P2(1)/a
_cod_database_code 7027671

loop_
_symmetry_equiv_pos_as_xyz
'x, y, z'
'-x+1/2, y+1/2, -z'
'-x, -y, -z'
'x-1/2, -y-1/2, z'

loop_
_atom_site_aniso_label
_atom_site_aniso_U_11
_atom_site_aniso_U_22
_atom_site_aniso_U_33
_atom_site_aniso_U_23
_atom_site_aniso_U_13
_atom_site_aniso_U_12
Co1 0.0305(2) 0.0292(2) 0.0346(2) -0.0052(2) 0.00456(15) -0.0007(2)
O1 0.0331(12) 0.0354(14) 0.107(2) -0.0046(13) 0.0083(12) -0.0047(10)
N1 0.0361(13) 0.0339(14) 0.0406(14) -0.0018(11) 0.0080(11) -0.0019(10)
C2 0.052(2) 0.040(2) 0.047(2) 0.0013(15) 0.0051(15) 0.0043(15)
C3 0.067(2) 0.051(2) 0.052(2) 0.010(2) -0.002(2) 0.008(2)
C4 0.080(3) 0.058(2) 0.040(2) 0.007(2) -0.004(2) -0.001(2)
C5 0.064(2) 0.049(2) 0.035(2) -0.0070(15) 0.005(2) -0.004(2)
C6 0.037(2) 0.034(2) 0.036(2) -0.0038(13) 0.0059(13) -0.0083(13)
C7 0.033(2) 0.035(2) 0.041(2) -0.0098(13) 0.0083(12) -0.0065(13)
C8 0.051(2) 0.054(2) 0.045(2) -0.019(2) 0.0068(15) 0.005(2)
C9 0.058(2) 0.063(2) 0.062(2) -0.027(2) 0.004(2) 0.020(2)
C10 0.052(2) 0.063(2) 0.067(2) -0.018(2) -0.007(2) 0.025(2)
C11 0.040(2) 0.051(2) 0.048(2) -0.012(2) -0.0037(14) 0.0110(15)
N12 0.0329(13) 0.0376(14) 0.0393(14) -0.0107(11) 0.0027(10) -0.0001(11)
O12 0.0315(11) 0.0284(11) 0.0562(12) -0.0127(9) 0.0089(9) -0.0035(8)
O13 0.0521(13) 0.0388(12) 0.0635(14) -0.0086(10) 0.0285(11) -0.0037(10)
C13 0.030(2) 0.033(2) 0.036(2) -0.0037(13) 0.0001(12) 0.0029(13)
C14 0.0246(14) 0.029(2) 0.0339(15) 0.0003(12) -0.0008(11) 0.0023(11)
C15 0.037(2) 0.031(2) 0.038(2) 0.0001(13) 0.0113(12) -0.0017(13)
C16 0.045(2) 0.026(2) 0.043(2) -0.0022(13) 0.0098(14) -0.0026(13)
C17 0.0276(15) 0.030(2) 0.0326(15) 0.0000(12) 0.0000(11) 0.0014(11)
C18 0.036(2) 0.032(2) 0.037(2) 0.0045(13) 0.0089(12) -0.0012(13)
C19 0.036(2) 0.025(2) 0.043(2) -0.0020(13) 0.0038(13) 0.0005(12)
C20 0.035(2) 0.036(2) 0.0321(15) 0.0011(13) 0.0068(12) 0.0007(12)
C21 0.042(2) 0.036(2) 0.036(2) -0.0042(13) 0.0106(12) 0.0033(13)
C22 0.042(2) 0.0262(15) 0.036(2) -0.0075(13) 0.0070(12) 0.0030(13)
C23 0.033(2) 0.040(2) 0.045(2) -0.0006(14) 0.0033(13) -0.0031(13)
C24 0.034(2) 0.042(2) 0.035(2) -0.0002(13) -0.0012(12) 0.0020(13)
C25 0.037(2) 0.0259(15) 0.0340(15) -0.0070(12) 0.0058(12) 0.0009(12)
C26 0.034(2) 0.037(2) 0.051(2) 0.0013(14) -0.0006(13) -0.0021(13)
C27 0.041(2) 0.035(2) 0.052(2) 0.0064(15) -0.0070(14) 0.0024(14)
O28 0.0402(11) 0.0369(11) 0.0390(11) 0.0021(9) 0.0007(9) 0.0003(9)
C28 0.033(2) 0.028(2) 0.037(2) -0.0093(13) 0.0088(13) 0.0030(13)
O29 0.0368(12) 0.0392(11) 0.0408(11) -0.0031(9) 0.0020(9) -0.0053(9)

loop_
_atom_site_label
_atom_site_type_symbol
_atom_site_fract_x
_atom_site_fract_y
_atom_site_fract_z
_atom_site_U_iso_or_equiv
_atom_site_thermal_displace_type
_atom_site_occupancy
_atom_site_calc_flag
_atom_site_refinement_flags
Co1 Co 0.08621(3) 0.68341(3) 0.18611(2) 0.0313(2) Uani 1 d D
O1 O 0.2521(2) 0.7530(2) 0.2007(2) 0.0584(6) Uani 1 d D
H1A H 0.3291(4) 0.7196(5) 0.2127(35) 0.150(20) Uiso 1 d D
H1B H 0.2646(5) 0.8240(5) 0.2101(35) 0.152(21) Uiso 1 d D
N1 N 0.0270(2) 0.7082(2) 0.0444(2) 0.0366(6) Uani 1 d .
C2 C -0.0466(3) 0.7810(2) 0.0138(2) 0.0462(8) Uani 1 d .
H2A H -0.0730(3) 0.8257(2) 0.0561(2) 0.055 Uiso 1 calc R
C3 C -0.0846(3) 0.7920(2) -0.0775(2) 0.0569(9) Uani 1 d .
H3A H -0.1348(3) 0.8438(2) -0.0967(2) 0.068 Uiso 1 calc R
C4 C -0.0471(3) 0.7250(3) -0.1402(2) 0.0597(9) Uani 1 d .
H4A H -0.0724(3) 0.7303(3) -0.2022(2) 0.072 Uiso 1 calc R
C5 C 0.0280(3) 0.6504(2) -0.1095(2) 0.0493(8) Uani 1 d .
H5A H 0.0544(3) 0.6045(2) -0.1509(2) 0.059 Uiso 1 calc R
C6 C 0.0648(2) 0.6433(2) -0.0168(2) 0.0356(7) Uani 1 d .
C7 C 0.1462(2) 0.5653(2) 0.0219(2) 0.0360(7) Uani 1 d .
C8 C 0.1986(3) 0.4948(2) -0.0313(2) 0.0497(8) Uani 1 d .
H8A H 0.1826(3) 0.4941(2) -0.0948(2) 0.060 Uiso 1 calc R
C9 C 0.2737(3) 0.4266(3) 0.0105(2) 0.0612(10) Uani 1 d .
H9A H 0.3102(3) 0.3796(3) -0.0244(2) 0.073 Uiso 1 calc R
C10 C 0.2950(3) 0.4279(3) 0.1046(2) 0.0614(10) Uani 1 d .
H10A H 0.3458(3) 0.3817(3) 0.1342(2) 0.074 Uiso 1 calc R
C11 C 0.2402(3) 0.4984(2) 0.1541(2) 0.0463(8) Uani 1 d .
H11A H 0.2540(3) 0.4985(2) 0.2179(2) 0.056 Uiso 1 calc R
N12 N 0.1676(2) 0.5671(2) 0.1143(2) 0.0366(6) Uani 1 d .
O12 O -0.0035(2) 0.80071(13) 0.23468(13) 0.0384(5) Uani 1 d .
O13 O 0.1185(2) 0.92127(14) 0.19658(15) 0.0502(6) Uani 1 d .
C13 C 0.0370(2) 0.8892(2) 0.2403(2) 0.0330(6) Uani 1 d .
C14 C -0.0203(2) 0.9565(2) 0.3061(2) 0.0294(6) Uani 1 d .
C15 C 0.0010(2) 1.0572(2) 0.3032(2) 0.0350(6) Uani 1 d .
H15A H 0.0496(2) 1.0821(2) 0.2598(2) 0.042 Uiso 1 calc R
C16 C -0.0483(2) 1.1213(2) 0.3633(2) 0.0375(7) Uani 1 d .
H16A H -0.0348(2) 1.1887(2) 0.3587(2) 0.045 Uiso 1 calc R
C17 C -0.1186(2) 1.0856(2) 0.4313(2) 0.0303(6) Uani 1 d .
C18 C -0.1391(2) 0.9844(2) 0.4334(2) 0.0348(7) Uani 1 d .
H18A H -0.1857(2) 0.9588(2) 0.4777(2) 0.042 Uiso 1 calc R
C19 C -0.0923(2) 0.9208(2) 0.3715(2) 0.0349(7) Uani 1 d .
H19A H -0.1091(2) 0.8537(2) 0.3738(2) 0.042 Uiso 1 calc R
C20 C -0.1664(2) 1.1468(2) 0.5041(2) 0.0342(6) Uani 1 d .
H20A H -0.2023(2) 1.1117(2) 0.5492(2) 0.041 Uiso 1 calc R
C21 C -0.1660(2) 1.2443(2) 0.5150(2) 0.0375(7) Uani 1 d .
H21A H -0.1972(2) 1.2672(2) 0.5682(2) 0.045 Uiso 1 calc R
C22 C -0.1222(2) 1.3213(2) 0.4534(2) 0.0344(6) Uani 1 d .
C23 C -0.1984(2) 1.3636(2) 0.3852(2) 0.0393(7) Uani 1 d .
H23A H -0.2763(2) 1.3405(2) 0.3756(2) 0.047 Uiso 1 calc R
C24 C -0.1606(2) 1.4399(2) 0.3309(2) 0.0375(7) Uani 1 d .
H24A H -0.2137(2) 1.4681(2) 0.2862(2) 0.045 Uiso 1 calc R
C25 C -0.0444(2) 1.4740(2) 0.3430(2) 0.0321(6) Uani 1 d .
C26 C 0.0336(3) 1.4305(2) 0.4101(2) 0.0409(7) Uani 1 d .
H26A H 0.1123(3) 1.4520(2) 0.4181(2) 0.049 Uiso 1 calc R
C27 C -0.0049(3) 1.3556(2) 0.4650(2) 0.0434(7) Uani 1 d .
H27A H 0.0479(3) 1.3278(2) 0.5100(2) 0.052 Uiso 1 calc R
O28 O -0.0683(2) 1.58775(13) 0.21745(13) 0.0388(5) Uani 1 d .
C28 C -0.0024(2) 1.5567(2) 0.2855(2) 0.0323(6) Uani 1 d .
O29 O 0.0998(2) 1.59363(13) 0.30409(12) 0.0390(5) Uani 1 d .

loop_
_atom_type_symbol
_atom_type_description
_atom_type_scat_dispersion_real
_atom_type_scat_dispersion_imag
_atom_type_scat_source
C C 0.0033 0.0016 'International Tables Vol C Tables 4.2.6.8 and 6.1.1.4'
H H 0.0000 0.0000 'International Tables Vol C Tables 4.2.6.8 and 6.1.1.4'
N N 0.0061 0.0033 'International Tables Vol C Tables 4.2.6.8 and 6.1.1.4'
O O 0.0106 0.0060 'International Tables Vol C Tables 4.2.6.8 and 6.1.1.4'
Co Co 0.3494 0.9721 'International Tables Vol C Tables 4.2.6.8 and 6.1.1.4'

loop_
_geom_angle_atom_site_label_1
_geom_angle_atom_site_label_2
_geom_angle_atom_site_label_3
_geom_angle
_geom_angle_site_symmetry_1
_geom_angle_site_symmetry_3
O12 Co1 O1 94.25(8) . .
O12 Co1 O29 99.98(8) . 1_545
O1 Co1 O29 99.87(9) . 1_545
O12 Co1 N12 170.92(9) . .
O1 Co1 N12 88.30(8) . .
O29 Co1 N12 88.15(8) 1_545 .
O12 Co1 N1 95.04(8) . .
O1 Co1 N1 103.57(9) . .
O29 Co1 N1 151.04(8) 1_545 .
N12 Co1 N1 75.89(9) . .
O12 Co1 O28 88.17(7) . 1_545
O1 Co1 O28 160.23(9) . 1_545
O29 Co1 O28 60.43(7) 1_545 1_545
N12 Co1 O28 92.37(8) . 1_545
N1 Co1 O28 95.74(8) . 1_545
O12 Co1 C28 95.96(8) . 1_545
O1 Co1 C28 130.10(10) . 1_545
O29 Co1 C28 30.24(8) 1_545 1_545
N12 Co1 C28 89.01(8) . 1_545
N1 Co1 C28 123.87(9) . 1_545
O28 Co1 C28 30.24(8) 1_545 1_545
C2 N1 C6 118.7(3) . .
C2 N1 Co1 124.9(2) . .
C6 N1 Co1 116.4(2) . .
N1 C2 C3 122.6(3) . .
C2 C3 C4 118.9(3) . .
C5 C4 C3 118.9(3) . .
C4 C5 C6 119.9(3) . .
N1 C6 C5 121.1(3) . .
N1 C6 C7 115.6(2) . .
C5 C6 C7 123.3(3) . .
N12 C7 C8 121.3(3) . .
N12 C7 C6 115.1(2) . .
C8 C7 C6 123.7(3) . .
C9 C8 C7 119.4(3) . .
C8 C9 C10 119.5(3) . .
C11 C10 C9 118.9(3) . .
N12 C11 C10 122.6(3) . .
C11 N12 C7 118.3(2) . .
C11 N12 Co1 124.7(2) . .
C7 N12 Co1 116.9(2) . .
C13 O12 Co1 124.6(2) . .
O13 C13 O12 124.7(2) . .
O13 C13 C14 119.2(2) . .
O12 C13 C14 116.1(2) . .
C19 C14 C15 118.4(2) . .
C19 C14 C13 122.0(2) . .
C15 C14 C13 119.5(2) . .
C16 C15 C14 121.3(2) . .
C15 C16 C17 120.6(2) . .
C18 C17 C16 117.3(2) . .
C18 C17 C20 117.9(2) . .
C16 C17 C20 124.7(2) . .
C19 C18 C17 121.9(2) . .
C18 C19 C14 120.3(2) . .
C21 C20 C17 130.1(3) . .
C20 C21 C22 128.6(2) . .
C23 C22 C27 118.2(3) . .
C23 C22 C21 120.6(3) . .
C27 C22 C21 121.1(2) . .
C22 C23 C24 121.3(3) . .
C25 C24 C23 120.2(3) . .
C24 C25 C26 118.9(3) . .
C24 C25 C28 121.0(2) . .
C26 C25 C28 120.1(2) . .
C27 C26 C25 120.6(3) . .
C26 C27 C22 120.7(3) . .
C28 O28 Co1 86.4(2) . 1_565
O29 C28 O28 120.3(2) . .
O29 C28 C25 119.9(2) . .
O28 C28 C25 119.8(2) . .
O29 C28 Co1 57.02(13) . 1_565
O28 C28 Co1 63.38(14) . 1_565
C25 C28 Co1 173.9(2) . 1_565
C28 O29 Co1 92.7(2) . 1_565

loop_
_geom_bond_atom_site_label_1
_geom_bond_atom_site_label_2
_geom_bond_distance
_geom_bond_site_symmetry_2
Co1 O12 2.039(2) .
Co1 O1 2.085(2) .
Co1 O29 2.103(2) 1_545
Co1 N12 2.137(2) .
Co1 N1 2.147(2) .
Co1 O28 2.243(2) 1_545
Co1 C28 2.504(3) 1_545
N1 C2 1.340(4) .
N1 C6 1.345(3) .
C2 C3 1.374(4) .
C3 C4 1.378(5) .
C4 C5 1.369(5) .
C5 C6 1.386(4) .
C6 C7 1.481(4) .
C7 N12 1.349(3) .
C7 C8 1.391(4) .
C8 C9 1.362(4) .
C9 C10 1.374(5) .
C10 C11 1.372(4) .
C11 N12 1.341(4) .
O12 C13 1.284(3) .
O13 C13 1.234(3) .
C13 C14 1.505(4) .
C14 C19 1.385(4) .
C14 C15 1.387(4) .
C15 C16 1.381(4) .
C16 C17 1.401(4) .
C17 C18 1.392(4) .
C17 C20 1.480(4) .
C18 C19 1.381(4) .
C20 C21 1.330(4) .
C21 C22 1.485(4) .
C22 C23 1.385(4) .
C22 C27 1.395(4) .
C23 C24 1.388(4) .
C24 C25 1.384(4) .
C25 C26 1.392(4) .
C25 C28 1.497(4) .
C26 C27 1.383(4) .
O28 C28 1.264(3) .
O28 Co1 2.243(2) 1_565
C28 O29 1.262(3) .
C28 Co1 2.504(3) 1_565
O29 Co1 2.103(2) 1_565

loop_
_geom_torsion_atom_site_label_1
_geom_torsion_atom_site_label_2
_geom_torsion_atom_site_label_3
_geom_torsion_atom_site_label_4
_geom_torsion
_geom_torsion_site_symmetry_1
_geom_torsion_site_symmetry_4
O12 Co1 N1 C2 -0.9(2) . .
O1 Co1 N1 C2 -96.5(2) . .
O29 Co1 N1 C2 120.3(2) 1_545 .
N12 Co1 N1 C2 178.8(2) . .
O28 Co1 N1 C2 87.8(2) 1_545 .
C28 Co1 N1 C2 99.7(2) 1_545 .
O12 Co1 N1 C6 -178.8(2) . .
O1 Co1 N1 C6 85.6(2) . .
O29 Co1 N1 C6 -57.6(3) 1_545 .
N12 Co1 N1 C6 0.9(2) . .
O28 Co1 N1 C6 -90.1(2) 1_545 .
C28 Co1 N1 C6 -78.2(2) 1_545 .
C6 N1 C2 C3 -0.2(4) . .
Co1 N1 C2 C3 -178.1(2) . .
N1 C2 C3 C4 0.9(5) . .
C2 C3 C4 C5 -0.8(5) . .
C3 C4 C5 C6 0.1(5) . .
C2 N1 C6 C5 -0.5(4) . .
Co1 N1 C6 C5 177.5(2) . .
C2 N1 C6 C7 179.8(2) . .
Co1 N1 C6 C7 -2.2(3) . .
C4 C5 C6 N1 0.6(5) . .
C4 C5 C6 C7 -179.7(3) . .
N1 C6 C7 N12 2.8(3) . .
C5 C6 C7 N12 -176.9(3) . .
N1 C6 C7 C8 -176.8(3) . .
C5 C6 C7 C8 3.5(4) . .
N12 C7 C8 C9 -0.5(4) . .
C6 C7 C8 C9 179.1(3) . .
C7 C8 C9 C10 0.9(5) . .
C8 C9 C10 C11 -0.3(5) . .
C9 C10 C11 N12 -0.9(5) . .
C10 C11 N12 C7 1.3(4) . .
C10 C11 N12 Co1 -176.7(2) . .
C8 C7 N12 C11 -0.6(4) . .
C6 C7 N12 C11 179.8(2) . .
C8 C7 N12 Co1 177.6(2) . .
C6 C7 N12 Co1 -2.0(3) . .
O12 Co1 N12 C11 -179.2(4) . .
O1 Co1 N12 C11 74.3(2) . .
O29 Co1 N12 C11 -25.6(2) 1_545 .
N1 Co1 N12 C11 178.8(2) . .
O28 Co1 N12 C11 -85.9(2) 1_545 .
C28 Co1 N12 C11 -55.9(2) 1_545 .
O12 Co1 N12 C7 2.8(6) . .
O1 Co1 N12 C7 -103.7(2) . .
O29 Co1 N12 C7 156.3(2) 1_545 .
N1 Co1 N12 C7 0.7(2) . .
O28 Co1 N12 C7 96.0(2) 1_545 .
C28 Co1 N12 C7 126.1(2) 1_545 .
O1 Co1 O12 C13 17.8(2) . .
O29 Co1 O12 C13 118.6(2) 1_545 .
N12 Co1 O12 C13 -88.3(5) . .
N1 Co1 O12 C13 -86.3(2) . .
O28 Co1 O12 C13 178.1(2) 1_545 .
C28 Co1 O12 C13 148.9(2) 1_545 .
Co1 O12 C13 O13 20.0(4) . .
Co1 O12 C13 C14 -159.5(2) . .
O13 C13 C14 C19 -165.3(3) . .
O12 C13 C14 C19 14.2(4) . .
O13 C13 C14 C15 13.1(4) . .
O12 C13 C14 C15 -167.3(2) . .
C19 C14 C15 C16 -0.4(4) . .
C13 C14 C15 C16 -178.9(3) . .
C14 C15 C16 C17 2.1(4) . .
C15 C16 C17 C18 -2.0(4) . .
C15 C16 C17 C20 174.3(3) . .
C16 C17 C18 C19 0.3(4) . .
C20 C17 C18 C19 -176.3(3) . .
C17 C18 C19 C14 1.4(4) . .
C15 C14 C19 C18 -1.4(4) . .
C13 C14 C19 C18 177.1(2) . .
C18 C17 C20 C21 -175.4(3) . .
C16 C17 C20 C21 8.3(5) . .
C17 C20 C21 C22 3.6(5) . .
C20 C21 C22 C23 91.0(4) . .
C20 C21 C22 C27 -91.5(4) . .
C27 C22 C23 C24 -1.5(4) . .
C21 C22 C23 C24 176.0(2) . .
C22 C23 C24 C25 1.2(4) . .
C23 C24 C25 C26 0.2(4) . .
C23 C24 C25 C28 -179.5(2) . .
C24 C25 C26 C27 -1.2(4) . .
C28 C25 C26 C27 178.5(2) . .
C25 C26 C27 C22 0.8(4) . .
C23 C22 C27 C26 0.5(4) . .
C21 C22 C27 C26 -177.0(2) . .
Co1 O28 C28 O29 4.3(2) 1_565 .
Co1 O28 C28 C25 -174.1(2) 1_565 .
Co1 O28 C28 Co1 0.0 1_565 1_565
C24 C25 C28 O29 172.5(2) . .
C26 C25 C28 O29 -7.2(4) . .
C24 C25 C28 O28 -9.1(4) . .
C26 C25 C28 O28 171.3(2) . .
C24 C25 C28 Co1 -129.5(18) . 1_565
C26 C25 C28 Co1 50.8(19) . 1_565
O28 C28 O29 Co1 -4.6(2) . 1_565
C25 C28 O29 Co1 173.8(2) . 1_565
Co1 C28 O29 Co1 0.0 1_565 1_565
